data_2211994
loop_
_publ_author_name
'Wen-Xuan Cai'
'Hong Su'
'Yun-Long Feng'

_publ_section_title
Bis(\m-azido-\k^2^<i>N</i>:<i>N</i>)bis[azido(<i>N</i>,<i>N</i>-dimethyl-1,3-propylenediamine-\k^2^<i>N</i>,<i>N</i>)copper(II)]
_journal_coeditor_code AT2195
_journal_issue 2
_journal_name_full 'Acta Crystallographica Section E'
_journal_page_first m501
_journal_page_last m503
_journal_paper_doi 10.1107/S1600536807000980
_journal_volume 63
_journal_year 2007
_chemical_formula_iupac '[Cu2 (N3)4 (C5 H14 N2)2]'
_chemical_formula_moiety 'C10 H28 Cu2 N16'
_chemical_formula_sum 'C10 H28 Cu2 N16'
_chemical_formula_weight 499.56
_chemical_name_systematic
;
Bis(\m-azido-\k^2^N:N)bis[azido(N,N-dimethyl-1,3-propylenediamine-
\k^2^N,N)copper(II)]
;
_space_group_IT_number 14
_symmetry_cell_setting monoclinic
_symmetry_space_group_name_Hall '-P 2ybc'
_symmetry_space_group_name_H-M 'P 1 21/c 1'
_atom_sites_solution_hydrogens geom
_atom_sites_solution_primary direct
_atom_sites_solution_secondary difmap
_audit_creation_method SHELXL97
_cell_angle_alpha 90.00
_cell_angle_beta 124.877(11)
_cell_angle_gamma 90.00
_cell_formula_units_Z 2
_cell_length_a 9.445(2)
_cell_length_b 11.164(2)
_cell_length_c 12.0678(18)
_cell_measurement_reflns_used 2460
_cell_measurement_temperature 273(2)
_cell_measurement_theta_max 27.96
_cell_measurement_theta_min 2.63
_cell_volume 1043.9(4)
_computing_cell_refinement 'SAINT (Bruker, 2004)'
_computing_data_collection 'SMART (Bruker, 2004)'
_computing_data_reduction SAINT
_computing_molecular_graphics 'ORTEPII (Johnson, 1976)'
_computing_publication_material SHELXL97
_computing_structure_refinement 'SHELXL97 (Sheldrick, 1997)'
_computing_structure_solution 'SHELXS97 (Sheldrick, 1997)'
_diffrn_ambient_temperature 273(2)
_diffrn_measured_fraction_theta_full 0.990
_diffrn_measured_fraction_theta_max 0.990
_diffrn_measurement_device_type 'Bruker APEXII area-detector'
_diffrn_measurement_method \w
_diffrn_radiation_monochromator graphite
_diffrn_radiation_source 'fine-focus sealed tube'
_diffrn_radiation_type MoK\a
_diffrn_radiation_wavelength 0.71073
_diffrn_reflns_av_R_equivalents 0.0206
_diffrn_reflns_av_sigmaI/netI 0.0254
_diffrn_reflns_limit_h_max 12
_diffrn_reflns_limit_h_min -10
_diffrn_reflns_limit_k_max 14
_diffrn_reflns_limit_k_min -14
_diffrn_reflns_limit_l_max 11
_diffrn_reflns_limit_l_min -15
_diffrn_reflns_number 6943
_diffrn_reflns_theta_full 27.96
_diffrn_reflns_theta_max 27.96
_diffrn_reflns_theta_min 2.63
_diffrn_standards_decay_% 0
_diffrn_standards_number 0
_exptl_absorpt_coefficient_mu 2.070
_exptl_absorpt_correction_T_max 0.798
_exptl_absorpt_correction_T_min 0.682
_exptl_absorpt_correction_type empirical
_exptl_absorpt_process_details '(SADABS; Sheldrick, 1996)'
_exptl_crystal_colour black
_exptl_crystal_density_diffrn 1.589
_exptl_crystal_density_method 'not measured'
_exptl_crystal_description block
_exptl_crystal_F_000 516
_exptl_crystal_size_max 0.210
_exptl_crystal_size_mid 0.158
_exptl_crystal_size_min 0.109
_refine_diff_density_max 0.293
_refine_diff_density_min -0.245
_refine_ls_extinction_method none
_refine_ls_goodness_of_fit_ref 1.022
_refine_ls_hydrogen_treatment constr
_refine_ls_matrix_type full
_refine_ls_number_parameters 129
_refine_ls_number_reflns 2489
_refine_ls_number_restraints 0
_refine_ls_restrained_S_all 1.022
_refine_ls_R_factor_all 0.0366
_refine_ls_R_factor_gt 0.0250
_refine_ls_shift/su_max 0.001
_refine_ls_shift/su_mean 0.000
_refine_ls_structure_factor_coef Fsqd
_refine_ls_weighting_details 'calc w = 1/[\s^2^(Fo^2^)+(0.0381P)^2^+0.0173P] where P=(Fo^2^+2Fc^2^)/3'
_refine_ls_weighting_scheme calc
_refine_ls_wR_factor_gt 0.0622
_refine_ls_wR_factor_ref 0.0659
_reflns_number_gt 2002
_reflns_number_total 2489
_reflns_threshold_expression I>2\s(I)
_cod_data_source_file at2195.cif
_cod_data_source_block I
_cod_original_sg_symbol_H-M 'P 21/c'
_cod_database_code 2211994
_cod_database_fobs_code 2211994

loop_
_symmetry_equiv_pos_as_xyz
'x, y, z'
'-x, y+1/2, -z+1/2'
'-x, -y, -z'
'x, -y-1/2, z-1/2'

loop_
_atom_site_type_symbol
_atom_site_label
_atom_site_fract_x
_atom_site_fract_y
_atom_site_fract_z
_atom_site_U_iso_or_equiv
_atom_site_adp_type
_atom_site_calc_flag
_atom_site_refinement_flags
_atom_site_occupancy
Cu Cu1 -0.35203(3) -0.406033(18) 0.12494(2) 0.03233(9) Uani d . 1
N N1 -0.5034(2) -0.25996(15) 0.0510(2) 0.0543(5) Uani d . 1
H H6A -0.4884 -0.2258 0.1021 0.065 Uiso d R 1
H H6B -0.5975 -0.2922 0.0103 0.065 Uiso d R 1
N N2 -0.14357(19) -0.31574(13) 0.15068(15) 0.0350(3) Uani d . 1
N N3 -0.5637(2) -0.50010(14) 0.07857(16) 0.0416(4) Uani d . 1
N N4 -0.6065(2) -0.51675(14) 0.15289(15) 0.0377(3) Uani d . 1
N N5 -0.6518(3) -0.53633(19) 0.22147(19) 0.0584(5) Uani d . 1
N N6 -0.1919(2) -0.51006(19) 0.2787(2) 0.0725(7) Uani d . 1
N N7 -0.2274(2) -0.58672(15) 0.32474(17) 0.0431(4) Uani d . 1
N N8 -0.2536(3) -0.6634(2) 0.3738(2) 0.0680(6) Uani d . 1
C C1 -0.5012(3) -0.18291(18) -0.0464(2) 0.0489(5) Uani d . 1
H H1A -0.5796 -0.1162 -0.0705 0.059 Uiso calc R 1
H H1B -0.5408 -0.2282 -0.1278 0.059 Uiso calc R 1
C C2 -0.3232(3) -0.13612(18) 0.0113(2) 0.0450(5) Uani d . 1
H H2A -0.2830 -0.0945 0.0950 0.054 Uiso calc R 1
H H2B -0.3295 -0.0780 -0.0511 0.054 Uiso calc R 1
C C3 -0.1924(3) -0.23020(17) 0.03917(19) 0.0412(4) Uani d . 1
H H3A -0.2376 -0.2759 -0.0430 0.049 Uiso calc R 1
H H3B -0.0886 -0.1901 0.0603 0.049 Uiso calc R 1
C C4 -0.0206(3) -0.40248(18) 0.1559(3) 0.0540(6) Uani d . 1
H H4A -0.0783 -0.4481 0.0738 0.081 Uiso calc R 1
H H4B 0.0215 -0.4556 0.2312 0.081 Uiso calc R 1
H H4C 0.0745 -0.3598 0.1662 0.081 Uiso calc R 1
C C5 -0.0529(3) -0.2513(2) 0.2815(2) 0.0513(5) Uani d . 1
H H5A -0.0100 -0.3081 0.3537 0.077 Uiso calc R 1
H H5B -0.1317 -0.1974 0.2821 0.077 Uiso calc R 1
H H5C 0.0418 -0.2067 0.2935 0.077 Uiso calc R 1

loop_
_atom_site_aniso_label
_atom_site_aniso_U_11
_atom_site_aniso_U_22
_atom_site_aniso_U_33
_atom_site_aniso_U_12
_atom_site_aniso_U_13
_atom_site_aniso_U_23
Cu1 0.03213(13) 0.02957(13) 0.03924(14) 0.00031(8) 0.02273(10) 0.00459(9)
N1 0.0510(11) 0.0428(9) 0.0845(13) 0.0110(8) 0.0479(10) 0.0152(9)
N2 0.0300(7) 0.0340(8) 0.0408(8) -0.0007(6) 0.0201(6) 0.0029(6)
N3 0.0461(9) 0.0460(9) 0.0442(9) -0.0150(7) 0.0326(8) -0.0088(7)
N4 0.0383(9) 0.0380(8) 0.0415(9) -0.0069(7) 0.0256(7) -0.0072(7)
N5 0.0659(12) 0.0728(13) 0.0591(11) -0.0181(10) 0.0490(10) -0.0139(10)
N6 0.0466(11) 0.0754(13) 0.0861(15) 0.0109(10) 0.0323(11) 0.0482(12)
N7 0.0392(9) 0.0460(10) 0.0444(9) 0.0100(7) 0.0240(8) 0.0121(8)
N8 0.0622(12) 0.0735(14) 0.0717(14) 0.0102(11) 0.0403(11) 0.0333(11)
C1 0.0485(12) 0.0402(10) 0.0541(12) 0.0104(9) 0.0271(10) 0.0128(9)
C2 0.0572(12) 0.0326(9) 0.0452(11) -0.0013(9) 0.0293(10) 0.0078(8)
C3 0.0435(11) 0.0431(10) 0.0441(11) -0.0077(8) 0.0292(9) 0.0019(8)
C4 0.0381(11) 0.0503(12) 0.0802(16) 0.0056(9) 0.0376(12) 0.0063(11)
C5 0.0448(12) 0.0543(12) 0.0418(11) -0.0088(9) 0.0172(10) -0.0018(9)

loop_
_atom_type_symbol
_atom_type_description
_atom_type_scat_dispersion_real
_atom_type_scat_dispersion_imag
_atom_type_scat_source
C C 0.0033 0.0016 'International Tables Vol C Tables 4.2.6.8 and 6.1.1.4'
H H 0.0000 0.0000 'International Tables Vol C Tables 4.2.6.8 and 6.1.1.4'
Cu Cu 0.3201 1.2651 'International Tables Vol C Tables 4.2.6.8 and 6.1.1.4'
N N 0.0061 0.0033 'International Tables Vol C Tables 4.2.6.8 and 6.1.1.4'

loop_
_geom_angle_atom_site_label_1
_geom_angle_atom_site_label_2
_geom_angle_atom_site_label_3
_geom_angle_site_symmetry_3
_geom_angle
_geom_angle_publ_flag
N6 Cu1 N1 . 149.96(9) yes
N6 Cu1 N3 . 93.41(8) yes
N1 Cu1 N3 . 87.63(7) yes
N6 Cu1 N2 . 89.62(7) yes
N1 Cu1 N2 . 92.62(7) yes
N3 Cu1 N2 . 173.48(6) yes
N6 Cu1 N3 3_445 109.90(9) yes
N1 Cu1 N3 3_445 99.69(7) yes
N3 Cu1 N3 3_445 77.89(7) yes
N2 Cu1 N3 3_445 95.65(6) yes
C1 N1 Cu1 . 119.91(13) ?
C1 N1 H6A . 108.2 ?
Cu1 N1 H6A . 109.4 ?
C1 N1 H6B . 106.7 ?
Cu1 N1 H6B . 99.4 ?
H6A N1 H6B . 113.2 ?
C5 N2 C4 . 108.02(17) ?
C5 N2 C3 . 110.02(14) ?
C4 N2 C3 . 106.67(16) ?
C5 N2 Cu1 . 108.47(12) ?
C4 N2 Cu1 . 110.01(11) ?
C3 N2 Cu1 . 113.51(11) ?
N4 N3 Cu1 . 125.27(13) ?
N4 N3 Cu1 3_445 131.27(13) ?
Cu1 N3 Cu1 3_445 102.11(7) ?
N5 N4 N3 . 177.4(2) ?
N7 N6 Cu1 . 127.26(16) ?
N8 N7 N6 . 176.5(2) ?
N1 C1 C2 . 111.02(16) ?
N1 C1 H1A . 109.4 ?
C2 C1 H1A . 109.4 ?
N1 C1 H1B . 109.4 ?
C2 C1 H1B . 109.4 ?
H1A C1 H1B . 108.0 ?
C1 C2 C3 . 114.81(17) ?
C1 C2 H2A . 108.6 ?
C3 C2 H2A . 108.6 ?
C1 C2 H2B . 108.6 ?
C3 C2 H2B . 108.6 ?
H2A C2 H2B . 107.5 ?
N2 C3 C2 . 116.06(16) ?
N2 C3 H3A . 108.3 ?
C2 C3 H3A . 108.3 ?
N2 C3 H3B . 108.3 ?
C2 C3 H3B . 108.3 ?
H3A C3 H3B . 107.4 ?
N2 C4 H4A . 109.5 ?
N2 C4 H4B . 109.5 ?
H4A C4 H4B . 109.5 ?
N2 C4 H4C . 109.5 ?
H4A C4 H4C . 109.5 ?
H4B C4 H4C . 109.5 ?
N2 C5 H5A . 109.5 ?
N2 C5 H5B . 109.5 ?
H5A C5 H5B . 109.5 ?
N2 C5 H5C . 109.5 ?
H5A C5 H5C . 109.5 ?
H5B C5 H5C . 109.5 ?

loop_
_geom_bond_atom_site_label_1
_geom_bond_atom_site_label_2
_geom_bond_site_symmetry_2
_geom_bond_distance
_geom_bond_publ_flag
Cu1 N6 . 1.9671(18) yes
Cu1 N1 . 2.0102(17) yes
Cu1 N3 . 2.0334(16) yes
Cu1 N2 . 2.0711(15) yes
Cu1 N3 3_445 2.3512(16) yes
N1 C1 . 1.467(3) ?
N2 C5 . 1.483(2) ?
N2 C4 . 1.485(2) ?
N2 C3 . 1.492(2) ?
N3 N4 . 1.190(2) ?
N3 Cu1 3_445 2.3512(16) ?
N4 N5 . 1.149(2) ?
N6 N7 . 1.169(2) ?
N7 N8 . 1.146(2) ?
N1 H6B . 0.8100 ?
N1 H6A . 0.6700 ?
C1 C2 . 1.498(3) ?
C1 H1A . 0.9700 ?
C1 H1B . 0.9700 ?
C2 C3 . 1.506(3) ?
C2 H2A . 0.9700 ?
C2 H2B . 0.9700 ?
C3 H3A . 0.9700 ?
C3 H3B . 0.9700 ?
C4 H4A . 0.9600 ?
C4 H4B . 0.9600 ?
C4 H4C . 0.9600 ?
C5 H5A . 0.9600 ?
C5 H5B . 0.9600 ?
C5 H5C . 0.9600 ?

loop_
_geom_torsion_atom_site_label_1
_geom_torsion_atom_site_label_2
_geom_torsion_atom_site_label_3
_geom_torsion_atom_site_label_4
_geom_torsion_site_symmetry_1
_geom_torsion_site_symmetry_4
_geom_torsion
N6 Cu1 N1 C1 . . 136.49(17)
N3 Cu1 N1 C1 . . -130.78(16)
N2 Cu1 N1 C1 . . 42.70(16)
N3 Cu1 N1 C1 3_445 . -53.48(16)
N6 Cu1 N2 C5 . . -66.36(14)
N1 Cu1 N2 C5 . . 83.67(13)
N3 Cu1 N2 C5 3_445 . -176.32(12)
N6 Cu1 N2 C4 . . 51.59(15)
N1 Cu1 N2 C4 . . -158.38(14)
N3 Cu1 N2 C4 3_445 . -58.37(14)
N6 Cu1 N2 C3 . . 171.02(14)
N1 Cu1 N2 C3 . . -38.95(13)
N3 Cu1 N2 C3 3_445 . 61.06(12)
N6 Cu1 N3 N4 . . 58.33(18)
N1 Cu1 N3 N4 . . -91.61(18)
N3 Cu1 N3 N4 3_445 . 168.0(2)
N6 Cu1 N3 Cu1 . 3_445 -109.63(9)
N1 Cu1 N3 Cu1 . 3_445 100.43(8)
N3 Cu1 N3 Cu1 3_445 3_445 0.0
N1 Cu1 N6 N7 . . 83.6(3)
N3 Cu1 N6 N7 . . -7.6(2)
N2 Cu1 N6 N7 . . 178.2(2)
N3 Cu1 N6 N7 3_445 . -85.9(2)
Cu1 N1 C1 C2 . . -58.2(2)
N1 C1 C2 C3 . . 65.4(2)
C5 N2 C3 C2 . . -65.5(2)
C4 N2 C3 C2 . . 177.60(17)
Cu1 N2 C3 C2 . . 56.28(18)
C1 C2 C3 N2 . . -68.2(2)
